data_2014936
loop_
_publ_author_name
'Stephan Christgau'
'Jette Odderhede'
'Kenny Stahl'
'Jens E. T. Andersen'

_publ_section_title
;
 Strontium <small>D</small>-glutamate hexahydrate and strontium
 di(hydrogen <small>L</small>-glutamate) pentahydrate
;
_journal_issue 6
_journal_name_full 'Acta Crystallographica Section C'
_journal_page_first m259
_journal_page_last m262
_journal_paper_doi 10.1107/S0108270105011820
_journal_volume 61
_journal_year 2005
_chemical_formula_iupac 'Sr (C5 H7 N O4), 6H2 O'
_chemical_formula_moiety 'Sr 2+, C5 H7 N O4 2-, 6H2 O'
_chemical_formula_sum 'C5 H19 N O10 Sr'
_chemical_formula_weight 340.83
_chemical_name_common 'Strontium D-glutamate hexahydrate'
_chemical_name_systematic
;
Strontium D-glutamate hexahydrate
;
_space_group_IT_number 19
_symmetry_cell_setting orthorhombic
_symmetry_space_group_name_Hall 'P 2ac 2ab'
_symmetry_space_group_name_H-M 'P 21 21 21'
_atom_sites_solution_hydrogens difmap
_atom_sites_solution_primary direct
_atom_sites_solution_secondary difmap
_audit_creation_method SHELXL-97
_cell_angle_alpha 90.00
_cell_angle_beta 90.00
_cell_angle_gamma 90.00
_cell_formula_units_Z 4
_cell_length_a 7.3244(4)
_cell_length_b 8.7417(5)
_cell_length_c 20.0952(12)
_cell_measurement_reflns_used 3509
_cell_measurement_temperature 120(2)
_cell_measurement_theta_max 27.99
_cell_measurement_theta_min 2.54
_cell_volume 1286.65(13)
_computing_cell_refinement 'SAINT-Plus (Bruker, 1999)'
_computing_data_collection 'SMART (Bruker, 1999)'
_computing_data_reduction 'SAINT-Plus and SADABS (Sheldrick, 2002)'
_computing_molecular_graphics 'ORTEP-3 (Farrugia, 1997) and ATOMS (Dowty, 2000)'
_computing_publication_material SHELXTL
_computing_structure_refinement SHELXTL
_computing_structure_solution 'SHELXTL (Sheldrick, 2000)'
_diffrn_ambient_temperature 120(2)
_diffrn_measured_fraction_theta_full 0.999
_diffrn_measured_fraction_theta_max 0.999
_diffrn_measurement_device_type 'Bruker SMART APEX diffractometer'
_diffrn_measurement_method '\w scans, frame data integration'
_diffrn_radiation_monochromator graphite
_diffrn_radiation_source 'fine-focus sealed tube'
_diffrn_radiation_type MoK\a
_diffrn_radiation_wavelength 0.71073
_diffrn_reflns_av_R_equivalents 0.0394
_diffrn_reflns_av_sigmaI/netI 0.0626
_diffrn_reflns_limit_h_max 9
_diffrn_reflns_limit_h_min -9
_diffrn_reflns_limit_k_max 11
_diffrn_reflns_limit_k_min -11
_diffrn_reflns_limit_l_max 25
_diffrn_reflns_limit_l_min -26
_diffrn_reflns_number 9203
_diffrn_reflns_theta_full 28.00
_diffrn_reflns_theta_max 28.00
_diffrn_reflns_theta_min 2.03
_diffrn_standards_number 0
_exptl_absorpt_coefficient_mu 4.232
_exptl_absorpt_correction_T_max 0.88
_exptl_absorpt_correction_T_min 0.64
_exptl_absorpt_correction_type multi-scan
_exptl_absorpt_process_details
;
(SADABS; Sheldrick, 2002)
;
_exptl_crystal_colour colourless
_exptl_crystal_density_diffrn 1.760
_exptl_crystal_density_method 'not measured'
_exptl_crystal_description plate
_exptl_crystal_F_000 696
_exptl_crystal_size_max 0.30
_exptl_crystal_size_mid 0.10
_exptl_crystal_size_min 0.03
_refine_diff_density_max 0.834
_refine_diff_density_min -0.441
_refine_ls_abs_structure_details 'Flack (1983),1293 Friedel pairs'
_refine_ls_abs_structure_Flack 0.003(6)
_refine_ls_extinction_method none
_refine_ls_goodness_of_fit_ref 0.886
_refine_ls_hydrogen_treatment mixed
_refine_ls_matrix_type full
_refine_ls_number_parameters 196
_refine_ls_number_reflns 3098
_refine_ls_number_restraints 14
_refine_ls_restrained_S_all 0.885
_refine_ls_R_factor_all 0.0325
_refine_ls_R_factor_gt 0.0277
_refine_ls_shift/su_max 0.002
_refine_ls_shift/su_mean 0.000
_refine_ls_structure_factor_coef Fsqd
_refine_ls_weighting_details w=1/[\s^2^(Fo^2^)]
_refine_ls_weighting_scheme calc
_refine_ls_wR_factor_gt 0.0497
_refine_ls_wR_factor_ref 0.0507
_reflns_number_gt 2812
_reflns_number_total 3098
_reflns_threshold_expression I>2\s(I)
_cod_data_source_file sx1171.cif
_cod_data_source_block I
_cod_depositor_comments
;
The following automatic conversions were performed:
'_symmetry_cell_setting' value 'Orthorhombic' changed to 'orthorhombic'
according to '/home/saulius/struct/CIF-dictionaries/cif_core.dic'
dictionary named 'cif_core.dic' version 2.4.1 from 2010-06-29.

Automatic conversion script
Id: cif_fix_enum 1527 2010-12-29 10:47:43Z saulius 

The following automatic conversions were performed:

'_symmetry_cell_setting' value 'Orthorhombic' changed to
'orthorhombic' according to
/home/saulius/struct/CIF-dictionaries/cif_core.dic dictionary named
'cif_core.dic' version 2.4.1 from 2010-06-29.

Automatic conversion script
Id: cif_fix_values 1715 2011-07-08 13:25:40Z adriana 
;
_cod_database_code 2014936
_cod_database_fobs_code 2014936

loop_
_symmetry_equiv_pos_as_xyz
'x, y, z'
'-x+1/2, -y, z+1/2'
'-x, y+1/2, -z+1/2'
'x+1/2, -y+1/2, -z'

loop_
_atom_site_label
_atom_site_fract_x
_atom_site_fract_y
_atom_site_fract_z
_atom_site_U_iso_or_equiv
_atom_site_adp_type
_atom_site_calc_flag
_atom_site_refinement_flags
_atom_site_occupancy
_atom_site_disorder_assembly
_atom_site_disorder_group
_atom_site_type_symbol
Sr1 0.59172(4) 0.29952(3) 0.942985(12) 0.00864(6) Uani d . 1 . . Sr
O1 0.7410(3) 0.1447(2) 1.04626(9) 0.0116(4) Uani d . 1 . . O
O2 0.4388(3) 0.1327(2) 1.03924(9) 0.0123(5) Uani d . 1 . . O
O3 0.5981(3) -0.5032(2) 1.04399(8) 0.0130(4) Uani d . 1 . . O
O4 0.5819(3) -0.39746(19) 0.94409(9) 0.0129(4) Uani d . 1 . . O
O5 0.6344(3) 0.3971(3) 0.82041(10) 0.0179(5) Uani d D 1 . . O
O6 0.3875(3) 0.0953(2) 0.87571(10) 0.0145(5) Uani d D 1 . . O
O7 0.7930(3) 0.0837(2) 0.88795(10) 0.0143(5) Uani d D 1 . . O
O8 0.5885(4) -0.1647(2) 0.85517(9) 0.0164(5) Uani d D 1 . . O
O9 0.8906(3) 0.2018(3) 0.76530(9) 0.0193(5) Uani d D 1 . . O
O10 0.2660(3) 0.1808(3) 0.74915(10) 0.0217(5) Uani d D 1 . . O
N1 0.7484(3) -0.0371(3) 1.16126(12) 0.0145(5) Uani d D 1 . . N
C1 0.5884(5) 0.0934(3) 1.06514(12) 0.0100(5) Uani d . 1 . . C
C2 0.5814(4) -0.0261(3) 1.12097(12) 0.0117(6) Uani d . 1 . . C
C3 0.5328(4) -0.1824(3) 1.09245(12) 0.0111(6) Uani d . 1 . . C
C4 0.6588(4) -0.2339(3) 1.03601(14) 0.0175(7) Uani d . 1 . . C
C5 0.6087(4) -0.3870(3) 1.00622(13) 0.0119(6) Uani d . 1 . . C
H1 0.4821 0.0035 1.1510 0.014 Uiso calc R 1 . . H
H2 0.779(4) 0.052(2) 1.1790(13) 0.017 Uiso d D 1 . . H
H3 0.840(3) -0.069(3) 1.1351(12) 0.017 Uiso d D 1 . . H
H4 0.4083 -0.1793 1.0760 0.013 Uiso calc R 1 . . H
H5 0.5377 -0.2576 1.1279 0.013 Uiso calc R 1 . . H
H6 0.6563 -0.1572 1.0011 0.021 Uiso calc R 1 . . H
H7 0.7828 -0.2394 1.0528 0.021 Uiso calc R 1 . . H
H8 0.706(4) 0.346(3) 0.7962(14) 0.027 Uiso d D 1 . . H
H9 0.654(5) 0.482(2) 0.8057(16) 0.027 Uiso d D 1 . . H
H10 0.422(5) 0.011(2) 0.8672(14) 0.022 Uiso d D 1 . . H
H11 0.308(4) 0.079(4) 0.9006(13) 0.022 Uiso d D 1 . . H
H12 0.883(3) 0.057(3) 0.9087(13) 0.021 Uiso d D 1 . . H
H13 0.742(4) 0.001(3) 0.8795(15) 0.021 Uiso d D 1 . . H
H14 0.625(4) -0.203(4) 0.8225(11) 0.025 Uiso d D 1 . . H
H15 0.581(5) -0.233(3) 0.8820(12) 0.025 Uiso d D 1 . . H
H16 0.869(5) 0.151(3) 0.7971(12) 0.029 Uiso d D 1 . . H
H17 0.845(4) 0.152(3) 0.7356(12) 0.029 Uiso d D 1 . . H
H18 0.157(3) 0.196(5) 0.7539(15) 0.033 Uiso d D 1 . . H
H19 0.301(5) 0.155(4) 0.7851(11) 0.033 Uiso d D 1 . . H

loop_
_atom_site_aniso_label
_atom_site_aniso_U_11
_atom_site_aniso_U_22
_atom_site_aniso_U_33
_atom_site_aniso_U_12
_atom_site_aniso_U_13
_atom_site_aniso_U_23
Sr1 0.00822(11) 0.00753(10) 0.01018(10) 0.00026(13) 0.00026(13) -0.00005(11)
O1 0.0101(11) 0.0116(9) 0.0131(10) -0.0011(8) 0.0002(9) 0.0027(8)
O2 0.0088(12) 0.0130(10) 0.0150(10) 0.0016(8) 0.0001(9) 0.0025(8)
O3 0.0127(10) 0.0107(9) 0.0154(10) -0.0004(10) 0.0015(10) 0.0009(8)
O4 0.0138(9) 0.0113(9) 0.0136(8) 0.0000(9) -0.0005(12) 0.0002(8)
O5 0.0224(14) 0.0150(11) 0.0163(11) 0.0020(10) 0.0058(9) 0.0011(9)
O6 0.0140(13) 0.0120(10) 0.0176(10) 0.0016(10) 0.0035(10) -0.0009(9)
O7 0.0121(12) 0.0122(11) 0.0186(11) 0.0009(9) -0.0041(9) -0.0014(10)
O8 0.0228(12) 0.0104(11) 0.0161(10) -0.0004(11) 0.0039(13) 0.0005(8)
O9 0.0231(12) 0.0207(11) 0.0140(10) -0.0040(14) 0.0015(11) -0.0023(11)
O10 0.0212(13) 0.0268(14) 0.0172(11) -0.0016(12) -0.0003(10) 0.0041(11)
N1 0.0139(14) 0.0149(13) 0.0145(13) -0.0005(11) -0.0026(11) -0.0020(11)
C1 0.0132(13) 0.0058(11) 0.0110(13) -0.0009(13) 0.0020(15) -0.0043(11)
C2 0.0134(14) 0.0124(13) 0.0092(12) 0.0012(14) -0.0007(14) -0.0001(10)
C3 0.0132(14) 0.0093(15) 0.0109(13) -0.0017(12) -0.0008(11) 0.0023(12)
C4 0.0209(17) 0.0127(16) 0.0188(15) -0.0052(12) 0.0028(13) -0.0020(12)
C5 0.0066(15) 0.0120(14) 0.0170(14) 0.0002(13) 0.0053(13) -0.0001(11)

loop_
_atom_type_symbol
_atom_type_description
_atom_type_scat_dispersion_real
_atom_type_scat_dispersion_imag
_atom_type_scat_source
C C 0.0033 0.0016 'International Tables Vol C Tables 4.2.6.8 and 6.1.1.4'
H H 0.0000 0.0000 'International Tables Vol C Tables 4.2.6.8 and 6.1.1.4'
N N 0.0061 0.0033 'International Tables Vol C Tables 4.2.6.8 and 6.1.1.4'
O O 0.0106 0.0060 'International Tables Vol C Tables 4.2.6.8 and 6.1.1.4'
Sr Sr -1.5307 3.2498 'International Tables Vol C Tables 4.2.6.8 and 6.1.1.4'

loop_
_geom_angle_atom_site_label_1
_geom_angle_atom_site_label_2
_geom_angle_atom_site_label_3
_geom_angle_site_symmetry_1
_geom_angle_site_symmetry_3
_geom_angle
_geom_angle_publ_flag
O1 Sr1 O5 4_457 . 97.67(6) no
O1 Sr1 O2 4_457 4_557 153.09(6) no
O5 Sr1 O2 . 4_557 86.51(6) no
O1 Sr1 O7 4_457 . 135.63(7) no
O5 Sr1 O7 . . 76.85(7) no
O2 Sr1 O7 4_557 . 71.24(6) no
O1 Sr1 O4 4_457 1_565 77.69(6) no
O5 Sr1 O4 . 1_565 71.71(6) no
O2 Sr1 O4 4_557 1_565 78.48(6) no
O7 Sr1 O4 . 1_565 137.20(7) no
O1 Sr1 O3 4_457 1_565 80.45(7) no
O5 Sr1 O3 . 1_565 120.15(6) no
O2 Sr1 O3 4_557 1_565 74.58(6) no
O7 Sr1 O3 . 1_565 140.60(7) no
O4 Sr1 O3 1_565 1_565 49.23(5) no
O1 Sr1 O2 4_457 . 68.34(6) no
O5 Sr1 O2 . . 155.17(6) no
O2 Sr1 O2 4_557 . 115.44(4) no
O7 Sr1 O2 . . 98.49(6) no
O4 Sr1 O2 1_565 . 121.92(6) no
O3 Sr1 O2 1_565 . 78.98(6) no
O1 Sr1 O6 4_457 . 67.72(7) no
O5 Sr1 O6 . . 79.08(7) no
O2 Sr1 O6 4_557 . 138.86(7) no
O7 Sr1 O6 . . 68.02(6) no
O4 Sr1 O6 1_565 . 130.68(7) no
O3 Sr1 O6 1_565 . 145.23(7) no
O2 Sr1 O6 . . 76.62(6) no
O1 Sr1 O1 4_457 . 115.16(5) no
O5 Sr1 O1 . . 146.43(6) no
O2 Sr1 O1 4_557 . 67.59(5) no
O7 Sr1 O1 1 . 74.82(6) no
O7 Sr1 O1 . . 74.82(6) no
O4 Sr1 O1 1_565 . 120.27(6) no
O3 Sr1 O1 1_565 . 74.49(6) no
O2 Sr1 O1 . . 48.78(5) no
O6 Sr1 O1 . . 106.12(6) no
O2 C1 O1 . . 123.2(2) no
O2 C1 C2 . . 117.3(3) no
O1 C1 C2 . . 119.4(3) no
N1 C2 C3 . . 110.1(2) no
N1 C2 C1 . . 114.8(3) no
C3 C2 C1 . . 110.1(2) no
N1 C2 H1 . . 107.2 no
C3 C2 H1 . . 107.2 no
C1 C2 H1 . . 107.2 no
C2 N1 H2 . . 112(2) no
C2 N1 H3 . . 108.7(19) no
H2 N1 H3 . . 109(3) no
C2 C3 C4 . . 113.7(2) no
C2 C3 H4 . . 108.8 no
C4 C3 H4 . . 108.8 no
C2 C3 H5 . . 108.8 no
C4 C3 H5 . . 108.8 no
H4 C3 H5 . . 107.7 no
C5 C4 C3 . . 114.1(3) no
C5 C4 H6 . . 108.7 no
C3 C4 H6 . . 108.7 no
C5 C4 H7 . . 108.7 no
C3 C4 H7 . . 108.7 no
H6 C4 H7 . . 107.6 no
O4 C5 O3 . . 121.4(2) no
O4 C5 C4 . . 119.5(2) no
O3 C5 C4 . . 119.1(2) no
H8 O5 H9 . . 99(3) no
H10 O6 H11 . . 102(3) no
H12 O7 H13 . . 103(3) no
H14 O8 H15 . . 106(3) no
H16 O9 H17 . . 102(3) no
H18 O10 H19 . . 105(3) no

loop_
_geom_bond_atom_site_label_1
_geom_bond_atom_site_label_2
_geom_bond_site_symmetry_2
_geom_bond_distance
_geom_bond_publ_flag
Sr1 O1 4_457 2.623(2) yes
Sr1 O5 . 2.625(2) yes
Sr1 O2 4_557 2.635(2) yes
Sr1 O7 . 2.637(2) yes
Sr1 O4 1_565 2.6501(17) yes
Sr1 O3 1_565 2.6639(17) yes
Sr1 O2 . 2.6687(18) yes
Sr1 O6 . 2.693(2) yes
Sr1 O1 . 2.7083(19) yes
O1 C1 . 1.263(3) no
O2 C1 . 1.261(4) no
C1 C2 . 1.534(4) no
C2 N1 . 1.470(4) no
C2 C3 . 1.524(4) no
C2 H1 . 0.9800 no
N1 H2 . 0.883(17) no
N1 H3 . 0.897(17) no
C3 C4 . 1.530(4) no
C3 H4 . 0.9700 no
C3 H5 . 0.9700 no
C4 C5 . 1.512(4) no
C4 H6 . 0.9700 no
C4 H7 . 0.9700 no
C5 O4 . 1.267(3) no
C5 O3 . 1.270(3) no
O5 H8 . 0.841(18) no
O5 H9 . 0.811(18) no
O6 H10 . 0.802(17) no
O6 H11 . 0.778(17) no
O7 H12 . 0.812(18) no
O7 H13 . 0.829(18) no
O8 H14 . 0.783(17) no
O8 H15 . 0.803(17) no
O9 H16 . 0.797(17) no
O9 H17 . 0.810(17) no
O10 H18 . 0.814(17) no
O10 H19 . 0.799(18) no

loop_
_geom_hbond_atom_site_label_D
_geom_hbond_atom_site_label_H
_geom_hbond_atom_site_label_A
_geom_hbond_site_symmetry_A
_geom_hbond_distance_DH
_geom_hbond_distance_HA
_geom_hbond_distance_DA
_geom_hbond_angle_DHA
_geom_hbond_publ_flag
N1 H2 O5 4_557 0.883(17) 2.64(3) 3.102(3) 114(2) no
N1 H3 O4 4_547 0.897(17) 2.398(18) 3.283(3) 169(3) yes
O5 H8 O9 1 0.841(18) 1.95(2) 2.768(3) 163(3) yes
O5 H9 O10 3_656 0.811(18) 2.140(19) 2.939(3) 168(3) yes
O6 H10 O8 1 0.802(17) 1.97(2) 2.740(3) 160(4) yes
O6 H11 O3 4_447 0.778(17) 2.013(19) 2.783(3) 170(4) yes
O7 H12 O3 4_547 0.812(18) 1.901(18) 2.713(3) 177(3) yes
O7 H13 O8 1 0.829(18) 1.900(19) 2.719(3) 170(3) yes
O8 H14 O10 3_646 0.783(17) 1.935(18) 2.711(3) 171(3) yes
O8 H15 O4 1 0.803(17) 1.906(18) 2.708(3) 176(4) yes
O9 H16 O7 1 0.797(17) 2.00(2) 2.766(3) 163(3) yes
O9 H17 N1 2_654 0.810(17) 1.927(18) 2.735(3) 176(3) yes
O10 H18 O9 1_455 0.814(17) 1.967(19) 2.775(3) 172(4) yes
O10 H19 O6 1 0.799(18) 1.998(18) 2.796(3) 178(4) yes
